data_7063903
loop_
_publ_author_name
'Ngo, Quang-Thien'
'Cao, Phuong-Lien Doan'
'Wu, Zhiyuan'
'Siwawannapong, Kittipan'
'Ntim, Thomas'
'Nalaoh, Phattananawee'
'Lindsey, Jonathan S.'

_publ_section_title
;
 Synthesis of compact water-soluble bioconjugatable porphyrins for life
 sciences applications
;
_journal_issue 36
_journal_name_full 'New Journal of Chemistry'
_journal_page_first 15584
_journal_page_last 15611
_journal_paper_doi 10.1039/D5NJ02077H
_journal_volume 49
_journal_year 2025
_chemical_formula_moiety 'C44 H36 N4 O5 Zn, 1[C4H8O]'
_chemical_formula_sum 'C48 H44 N4 O6 Zn'
_chemical_formula_weight 838.24
_space_group_crystal_system monoclinic
_space_group_IT_number 14
_space_group_name_Hall '-P 2yn'
_space_group_name_H-M_alt 'P 1 21/n 1'
_atom_sites_solution_hydrogens mixed
_atom_sites_solution_primary dual
_audit_creation_date 2025-07-07
_audit_creation_method
;
Olex2 1.5
(compiled 2025.05.31 svn.r86d253d1 for OlexSys, GUI svn.r7254)
;
_audit_update_record
;
2025-07-08 deposited with the CCDC.	2025-07-15 downloaded from the CCDC.
;
_cell_angle_alpha 90
_cell_angle_beta 90.476(3)
_cell_angle_gamma 90
_cell_formula_units_Z 4
_cell_length_a 9.8497(8)
_cell_length_b 32.182(3)
_cell_length_c 12.7803(9)
_cell_measurement_reflns_used 9696
_cell_measurement_temperature 100.00
_cell_measurement_theta_max 27.06
_cell_measurement_theta_min 2.48
_cell_volume 4051.0(6)
_computing_cell_refinement 'SAINT V8.40B (?, 2016)'
_computing_data_collection 'APEX4 and SAINT (Bruker, 2021)'
_computing_data_reduction 'SAINT V8.40B (?, 2016)'
_computing_molecular_graphics 'Olex2 1.5 (Dolomanov et al., 2009)'
_computing_publication_material 'Olex2 1.5 (Dolomanov et al., 2009)'
_computing_structure_refinement 'SHELXL 2018/3 (Sheldrick, 2015)'
_computing_structure_solution 'SHELXT 2018/2 (Sheldrick, 2018)'
_diffrn_ambient_temperature 100.00
_diffrn_detector 'Bruker APEX2 area detector'
_diffrn_detector_area_resol_mean 7.9
_diffrn_detector_type 'CCD area detector'
_diffrn_measured_fraction_theta_full 0.999
_diffrn_measured_fraction_theta_max 0.998
_diffrn_measurement_device 'three-circle diffractometer'
_diffrn_measurement_device_type 'Bruker SMART APEX2 area detector'
_diffrn_measurement_method '\w and \f scans'
_diffrn_radiation_monochromator 'mirror optics'
_diffrn_radiation_probe x-ray
_diffrn_radiation_type MoK\a
_diffrn_radiation_wavelength 0.71073
_diffrn_reflns_av_R_equivalents 0.0481
_diffrn_reflns_av_unetI/netI 0.0272
_diffrn_reflns_Laue_measured_fraction_full 0.999
_diffrn_reflns_Laue_measured_fraction_max 0.998
_diffrn_reflns_limit_h_max 12
_diffrn_reflns_limit_h_min -12
_diffrn_reflns_limit_k_max 40
_diffrn_reflns_limit_k_min -40
_diffrn_reflns_limit_l_max 15
_diffrn_reflns_limit_l_min -15
_diffrn_reflns_number 67105
_diffrn_reflns_point_group_measured_fraction_full 0.999
_diffrn_reflns_point_group_measured_fraction_max 0.998
_diffrn_reflns_theta_full 25.242
_diffrn_reflns_theta_max 26.376
_diffrn_reflns_theta_min 2.162
_diffrn_source 'microfocus sealed X-ray tube'
_diffrn_source_type 'Incoatec I\ms'
_exptl_absorpt_coefficient_mu 0.663
_exptl_absorpt_correction_T_max 0.7455
_exptl_absorpt_correction_T_min 0.6231
_exptl_absorpt_correction_type multi-scan
_exptl_absorpt_process_details
;
SADABS-2016/2 (Bruker,2016/2) was used for absorption correction.
wR2(int) was 0.0963 before and 0.0575 after correction.
The Ratio of minimum to maximum transmission is 0.8358.
The \l/2 correction factor is Not present.
;
_exptl_crystal_colour 'clear dark red'
_exptl_crystal_colour_lustre clear
_exptl_crystal_colour_modifier dark
_exptl_crystal_colour_primary red
_exptl_crystal_density_diffrn 1.374
_exptl_crystal_description plate
_exptl_crystal_F_000 1752
_exptl_crystal_recrystallization_method 'Re-crystallisation from solvent: tetrahydrofuran'
_exptl_crystal_size_max 0.612
_exptl_crystal_size_mid 0.432
_exptl_crystal_size_min 0.13
_refine_diff_density_max 1.255
_refine_diff_density_min -1.155
_refine_diff_density_rms 0.076
_refine_ls_extinction_method none
_refine_ls_goodness_of_fit_ref 1.024
_refine_ls_hydrogen_treatment constr
_refine_ls_matrix_type full
_refine_ls_number_parameters 545
_refine_ls_number_reflns 8273
_refine_ls_number_restraints 8
_refine_ls_restrained_S_all 1.024
_refine_ls_R_factor_all 0.0625
_refine_ls_R_factor_gt 0.0569
_refine_ls_shift/su_max 0.004
_refine_ls_shift/su_mean 0.000
_refine_ls_structure_factor_coef Fsqd
_refine_ls_weighting_details 'w=1/[\s^2^(Fo^2^)+(0.0598P)^2^+9.3919P] where P=(Fo^2^+2Fc^2^)/3'
_refine_ls_weighting_scheme calc
_refine_ls_wR_factor_gt 0.1392
_refine_ls_wR_factor_ref 0.1434
_reflns_Friedel_coverage 0.000
_reflns_number_gt 7370
_reflns_number_total 8273
_reflns_threshold_expression 'I > 2\s(I)'
_cod_data_source_file d5nj02077h2.cif
_cod_data_source_block mo_ncsu_pn44_a
_cod_depositor_comments 'Adding full bibliography for 7063903--7063904.cif.'
_cod_database_code 7063903
_shelx_shelxl_version_number 2018/3
_shelx_space_group_comment
;
The symmetry employed for this shelxl refinement is uniquely defined
by the following loop, which should always be used as a source of
symmetry information in preference to the above space-group names.
They are only intended as comments.
;
_shelx_estimated_absorpt_t_max 0.919
_shelx_estimated_absorpt_t_min 0.687
_olex2_refinement_description
;
1. Fixed Uiso
 At 1.2 times of:
  All C(H) groups, All C(H,H) groups
 At 1.5 times of:
  All C(H,H,H) groups, All O(H,H) groups
2. Restrained distances
 C5-C6 \\sim C5-C6A
 with sigma of 0.02
 C5-C10 \\sim C5-C10A
 with sigma of 0.02
 C6-C7 \\sim C6A-C7A
 with sigma of 0.02
 C7-C8 \\sim C7A-C8
 with sigma of 0.02
 C8-C9 \\sim C8-C9A
 with sigma of 0.02
 C9-C10 \\sim C9A-C10A
 with sigma of 0.02
 C5-C7 \\sim C5-C7A
 with sigma of 0.04
 C5-C9 \\sim C5-C9A
 with sigma of 0.04
 C6-C8 \\sim C6A-C8
 with sigma of 0.04
 C8-C10 \\sim C8-C10A
 with sigma of 0.04
 O3-C4 \\sim O3A-C4A
 with sigma of 0.02
 O6-C49 \\sim O6A-C1A
 with sigma of 0.02
 C49-C51 \\sim C1A-C51
 with sigma of 0.02
 C51-C4 \\sim C51-C4A
 with sigma of 0.02
 O3-C51 \\sim O3A-C51
 with sigma of 0.04
 O6-C51 \\sim O6A-C51
 with sigma of 0.04
 C51-C12 \\sim C51-C12A
 with sigma of 0.02
 C5-C6 \\sim C5A-C6
 with sigma of 0.02
 C5-C10 \\sim C5A-C10
 with sigma of 0.02
 C5-C10A \\sim C5A-C10A
 with sigma of 0.02
 C5-C6A \\sim C5A-C6A
 with sigma of 0.02
 C5-C47A \\sim C5A-C47A
 with sigma of 0.02
 C5-C44 \\sim C5A-C44
 with sigma of 0.02
 Zn2-H2A \\sim Zn2-H2B
 with sigma of 0.02
3. Uiso/Uaniso restraints and constraints
Uanis(O6) = Uanis(O3A)
Uanis(C4A) = Uanis(C4)
Uanis(O6) = Uanis(O6A)
Uanis(C5A) = Uanis(C5)
Uanis(C8) = Uanis(C5A) = Uanis(C5)
Uanis(C47A) = Uanis(C44)
Uanis(C12) = Uanis(C12A)
Uanis(C13) = Uanis(C47A) = Uanis(C44)
Uanis(C23) = Uanis(C4A) = Uanis(C4)
Uanis(C49) = Uanis(C1A)
Uanis(C45) = Uanis(C51)
4. Others
 Fixed Sof: O3(0.5) O6(0.5) C49(0.5) H49A(0.5) H49B(0.5) C51(0.5) C4(0.5)
 H4A(0.5) H4B(0.5) C5(0.5) C6(0.5) H6(0.5) C7(0.5) H7(0.5) C9(0.5) H9(0.5)
 C10(0.5) H10(0.5) C11(0.5) H11A(0.5) H11B(0.5) H11C(0.5) C12(0.5) H12A(0.5)
 H12B(0.5) H12C(0.5) C9A(0.5) H9A(0.5) C10A(0.5) H10A(0.5) C7A(0.5) H7A(0.5)
 C6A(0.5) H6A(0.5) O3A(0.5) O6A(0.5) C1A(0.5) H1AA(0.5) H1AB(0.5) C4A(0.5)
 H4AA(0.5) H4AB(0.5) C12A(0.5) H12D(0.5) H12E(0.5) H12F(0.5) C47A(0.5)
 H47A(0.5) C44(0.5) H44(0.5) C45(0.5) C46(0.5) H46A(0.5) H46B(0.5) H46C(0.5)
 C5A(0.5)
5.a Free rotating group:
 O2(H2A,H2B)
5.b Ternary CH refined with riding coordinates:
 C47A(H47A), C44(H44)
5.c Secondary CH2 refined with riding coordinates:
 C49(H49A,H49B), C50(H50A,H50B), C4(H4A,H4B), C39(H39A,H39B), C1A(H1AA,H1AB),
 C4A(H4AA,H4AB)
5.d Aromatic/amide H refined with riding coordinates:
 C6(H6), C7(H7), C9(H9), C10(H10), C15(H15), C16(H16), C20(H20), C21(H21),
 C22(H22), C24(H24), C25(H25), C28(H28), C29(H29), C31(H31), C35(H35), C36(H36),
  C37(H37), C9A(H9A), C10A(H10A), C7A(H7A), C6A(H6A)
5.e Idealised Me refined as rotating group:
 C11(H11A,H11B,H11C), C12(H12A,H12B,H12C), C12A(H12D,H12E,H12F), C46(H46A,H46B,
 H46C)
5.f :
 C41(H41), C43(H43)
;
_smtbx_masks_special_details
;
A solvent mask was calculated and 190 electrons were 
found in a volume of 614\%A^3^ in 1 void per unit cell. 
This is consistent with the presence of 
1[C4H8O] per Formula Unit 
which account for 160 electrons 
per unit cell.
;
_smtbx_masks_void_probe_radius 1.2
_smtbx_masks_void_truncation_radius 1.2
_olex2_submission_special_instructions 'No special instructions were received'

loop_
_space_group_symop_operation_xyz
'x, y, z'
'-x+1/2, y+1/2, -z+1/2'
'-x, -y, -z'
'x-1/2, -y-1/2, z-1/2'

loop_
_atom_site_label
_atom_site_type_symbol
_atom_site_fract_x
_atom_site_fract_y
_atom_site_fract_z
_atom_site_U_iso_or_equiv
_atom_site_adp_type
_atom_site_occupancy
_atom_site_site_symmetry_order
_atom_site_calc_flag
_atom_site_refinement_flags_posn
_atom_site_refinement_flags_adp
_atom_site_refinement_flags_occupancy
_atom_site_disorder_assembly
_atom_site_disorder_group
Zn2 Zn 0.31852(3) 0.35487(2) 0.48998(3) 0.02430(11) Uani 1 1 d D . . . .
O1 O 0.1487(2) 0.23791(7) 0.77050(16) 0.0302(5) Uani 1 1 d . . . . .
O2 O 0.2440(3) 0.39057(8) 0.62406(19) 0.0440(6) Uani 1 1 d G . . . .
H2A H 0.289517 0.393639 0.682181 0.066 Uiso 1 1 d DG U . . .
H2B H 0.199308 0.413726 0.616825 0.066 Uiso 1 1 d DG U . . .
O3 O 0.6344(7) 0.61290(19) 0.1724(4) 0.0258(13) Uani 0.5 1 d . . P A 2
O4 O 0.3655(2) 0.18570(7) 0.47123(16) 0.0300(5) Uani 1 1 d . . . . .
O6 O 0.5782(8) 0.5796(2) 0.0170(6) 0.0561(18) Uani 0.5 1 d D . P A 2
N1 N 0.4896(2) 0.38978(7) 0.45992(18) 0.0240(5) Uani 1 1 d . . . . .
N2 N 0.2148(2) 0.39093(8) 0.38271(19) 0.0272(5) Uani 1 1 d . . . . .
N3 N 0.4355(2) 0.31231(7) 0.56939(17) 0.0209(5) Uani 1 1 d . . . . .
N4 N 0.1609(2) 0.31248(8) 0.48973(18) 0.0234(5) Uani 1 1 d . . . . .
C49 C 0.6292(8) 0.6149(3) -0.0442(6) 0.0455(14) Uani 0.5 1 d D . P A 2
H49A H 0.556984 0.636026 -0.052769 0.055 Uiso 0.5 1 calc R U P A 2
H49B H 0.656673 0.605315 -0.114534 0.055 Uiso 0.5 1 calc R U P A 2
C50 C 0.0542(3) 0.23286(11) 0.8548(2) 0.0329(7) Uani 1 1 d . . . . .
H50A H 0.043472 0.259735 0.891462 0.039 Uiso 1 1 calc R U . . .
H50B H 0.091300 0.212519 0.905580 0.039 Uiso 1 1 calc R U . . .
C51 C 0.7507(17) 0.6336(5) 0.0132(15) 0.029(2) Uani 0.5 1 d . . P A 2
C4 C 0.7265(7) 0.6436(2) 0.1371(5) 0.0268(5) Uani 0.5 1 d . . P B 1
H4A H 0.672709 0.667275 0.163898 0.032 Uiso 0.5 1 calc R U P B 1
H4B H 0.821586 0.647413 0.160856 0.032 Uiso 0.5 1 calc R U P B 1
C5 C 0.4896(11) 0.5571(3) 0.1952(6) 0.0296(5) Uani 0.5 1 d . . P B 1
C6 C 0.4073(10) 0.5572(2) 0.2704(6) 0.0415(18) Uani 0.5 1 d D . P B 1
H6 H 0.368097 0.582565 0.293248 0.050 Uiso 0.5 1 calc R U P B 1
C7 C 0.3741(10) 0.5199(2) 0.3198(6) 0.0395(17) Uani 0.5 1 d D . P B 1
H7 H 0.317951 0.520592 0.379789 0.047 Uiso 0.5 1 calc R U P B 1
C8 C 0.4199(3) 0.48235(9) 0.2845(2) 0.0296(5) Uani 1 1 d D . . . .
C9 C 0.5100(7) 0.48332(19) 0.1976(5) 0.0316(13) Uani 0.5 1 d D . P B 1
H9 H 0.545651 0.458097 0.170722 0.038 Uiso 0.5 1 calc R U P B 1
C10 C 0.5462(6) 0.5215(2) 0.1514(5) 0.0333(13) Uani 0.5 1 d D . P B 1
H10 H 0.606047 0.522884 0.093603 0.040 Uiso 0.5 1 calc R U P B 1
C11 C 0.7984(11) 0.6729(3) -0.0455(8) 0.0311(19) Uani 0.5 1 d . . P A 2
H11A H 0.835350 0.664844 -0.113530 0.047 Uiso 0.5 1 calc R U P A 2
H11B H 0.868863 0.686944 -0.004155 0.047 Uiso 0.5 1 calc R U P A 2
H11C H 0.721260 0.691671 -0.056075 0.047 Uiso 0.5 1 calc R U P A 2
C12 C 0.8644(9) 0.6036(3) 0.0314(8) 0.0533(17) Uani 0.5 1 d . . P A 2
H12A H 0.830449 0.579332 0.069370 0.080 Uiso 0.5 1 calc R U P A 2
H12B H 0.936134 0.617087 0.072822 0.080 Uiso 0.5 1 calc R U P A 2
H12C H 0.901237 0.594747 -0.035992 0.080 Uiso 0.5 1 calc R U P A 2
C13 C 0.3908(3) 0.44282(9) 0.3418(2) 0.0275(5) Uani 1 1 d . . . . .
C14 C 0.4982(3) 0.42504(9) 0.3995(2) 0.0258(6) Uani 1 1 d . . . . .
C15 C 0.6355(3) 0.44088(10) 0.4042(2) 0.0301(6) Uani 1 1 d . . . . .
H15 H 0.668698 0.464968 0.369889 0.036 Uiso 1 1 calc R U . . .
C16 C 0.7079(3) 0.41499(9) 0.4666(2) 0.0296(6) Uani 1 1 d . . . . .
H16 H 0.801515 0.417371 0.483977 0.036 Uiso 1 1 calc R U . . .
C17 C 0.6163(3) 0.38315(9) 0.5018(2) 0.0250(6) Uani 1 1 d . . . . .
C18 C 0.2586(3) 0.42654(9) 0.3347(2) 0.0283(6) Uani 1 1 d . . . . .
C19 C 0.0820(3) 0.38529(10) 0.3528(2) 0.0312(7) Uani 1 1 d . . . . .
C20 C 0.0405(4) 0.41858(11) 0.2840(3) 0.0415(8) Uani 1 1 d . . . . .
H20 H -0.046545 0.422050 0.252589 0.050 Uiso 1 1 calc R U . . .
C21 C 0.1487(4) 0.44383(11) 0.2727(3) 0.0396(8) Uani 1 1 d . . . . .
H21 H 0.152182 0.468417 0.231717 0.048 Uiso 1 1 calc R U . . .
C22 C 0.6516(3) 0.35021(9) 0.5674(2) 0.0251(6) Uani 1 1 d . . . . .
H22 H 0.741765 0.350240 0.594446 0.030 Uiso 1 1 calc R U . . .
C23 C 0.5691(3) 0.31728(9) 0.5977(2) 0.0268(5) Uani 1 1 d . . . . .
C24 C 0.6148(3) 0.28126(9) 0.6557(2) 0.0258(6) Uani 1 1 d . . . . .
H24 H 0.702379 0.277179 0.685613 0.031 Uiso 1 1 calc R U . . .
C25 C 0.5090(3) 0.25446(9) 0.6595(2) 0.0253(6) Uani 1 1 d . . . . .
H25 H 0.508455 0.227984 0.692336 0.030 Uiso 1 1 calc R U . . .
C26 C 0.3973(3) 0.27374(9) 0.6041(2) 0.0219(5) Uani 1 1 d . . . . .
C27 C 0.1619(3) 0.27343(9) 0.5318(2) 0.0248(6) Uani 1 1 d . . . . .
C28 C 0.0324(3) 0.25356(10) 0.5111(2) 0.0311(7) Uani 1 1 d . . . . .
H28 H 0.005875 0.226524 0.532602 0.037 Uiso 1 1 calc R U . . .
C29 C -0.0434(3) 0.28079(10) 0.4552(3) 0.0333(7) Uani 1 1 d . . . . .
H29 H -0.133416 0.276519 0.430280 0.040 Uiso 1 1 calc R U . . .
C30 C 0.0379(3) 0.31749(9) 0.4407(2) 0.0269(6) Uani 1 1 d . . . . .
C31 C 0.0006(3) 0.35159(10) 0.3796(3) 0.0317(7) Uani 1 1 d . . . . .
H31 H -0.089933 0.351869 0.353394 0.038 Uiso 1 1 calc R U . . .
C32 C 0.2712(3) 0.25488(9) 0.5853(2) 0.0225(5) Uani 1 1 d . . . . .
C33 C 0.2517(3) 0.21120(9) 0.6215(2) 0.0236(6) Uani 1 1 d . . . . .
C34 C 0.2952(3) 0.17751(10) 0.5630(2) 0.0276(6) Uani 1 1 d . . . . .
C35 C 0.2728(3) 0.13674(10) 0.5946(2) 0.0312(6) Uani 1 1 d . . . . .
H35 H 0.304722 0.114112 0.553914 0.037 Uiso 1 1 calc R U . . .
C36 C 0.2032(3) 0.12980(10) 0.6866(2) 0.0312(7) Uani 1 1 d . . . . .
H36 H 0.186085 0.102076 0.708298 0.037 Uiso 1 1 calc R U . . .
C37 C 0.1579(3) 0.16256(10) 0.7476(2) 0.0287(6) Uani 1 1 d . . . . .
H37 H 0.109725 0.157359 0.810334 0.034 Uiso 1 1 calc R U . . .
C38 C 0.1838(3) 0.20305(9) 0.7158(2) 0.0256(6) Uani 1 1 d . . . . .
C39 C 0.3026(4) 0.17066(14) 0.3793(3) 0.0468(9) Uani 1 1 d . . . . .
H39A H 0.223457 0.188280 0.361301 0.056 Uiso 1 1 calc R U . . .
H39B H 0.269898 0.141958 0.390943 0.056 Uiso 1 1 calc R U . . .
C40 C 0.3997(3) 0.17110(11) 0.2932(2) 0.0336(7) Uani 1 1 d . . . . .
C41 C 0.4746(3) 0.17192(12) 0.2221(3) 0.0407(8) Uani 1 1 d . . . . .
H41 H 0.535155 0.172586 0.164654 0.049 Uiso 1 1 calc R U . . .
C42 C -0.0786(3) 0.21860(10) 0.8180(2) 0.0315(7) Uani 1 1 d . . . . .
C43 C -0.1865(3) 0.20704(12) 0.7910(2) 0.0371(7) Uani 1 1 d . . . . .
H43 H -0.273708 0.197690 0.769145 0.045 Uiso 1 1 calc R U . . .
C9A C 0.4085(9) 0.4841(2) 0.1763(5) 0.0423(17) Uani 0.5 1 d D . P A 2
H9A H 0.377224 0.460521 0.138445 0.051 Uiso 0.5 1 calc R U P A 2
C10A C 0.4426(9) 0.5201(2) 0.1232(5) 0.0458(18) Uani 0.5 1 d D . P A 2
H10A H 0.436636 0.519730 0.049012 0.055 Uiso 0.5 1 calc R U P A 2
C7A C 0.4491(9) 0.5182(2) 0.3376(6) 0.0358(16) Uani 0.5 1 d D . P A 2
H7A H 0.446899 0.518335 0.411924 0.043 Uiso 0.5 1 calc R U P A 2
C6A C 0.4818(9) 0.5544(2) 0.2844(7) 0.0395(18) Uani 0.5 1 d D . P A 2
H6A H 0.503112 0.578657 0.323357 0.047 Uiso 0.5 1 calc R U P A 2
O3A O 0.6725(9) 0.6043(3) 0.1818(7) 0.0561(18) Uani 0.5 1 d . . P B 1
O6A O 0.5324(8) 0.5958(2) 0.0354(7) 0.0561(18) Uani 0.5 1 d D . P B 1
C1A C 0.5729(8) 0.6359(3) -0.0056(7) 0.0455(14) Uani 0.5 1 d D . P B 1
H1AA H 0.514311 0.657982 0.023384 0.055 Uiso 0.5 1 calc R U P B 1
H1AB H 0.562920 0.636090 -0.082763 0.055 Uiso 0.5 1 calc R U P B 1
C4A C 0.6846(7) 0.6492(2) 0.1192(5) 0.0268(5) Uani 0.5 1 d . . P A 2
H4AA H 0.753337 0.663612 0.163018 0.032 Uiso 0.5 1 calc R U P A 2
H4AB H 0.609418 0.668804 0.104211 0.032 Uiso 0.5 1 calc R U P A 2
C12A C 0.8115(10) 0.6102(3) -0.0201(8) 0.0533(17) Uani 0.5 1 d . . P B 1
H12D H 0.901354 0.611359 0.013336 0.080 Uiso 0.5 1 calc R U P B 1
H12E H 0.820786 0.614584 -0.095617 0.080 Uiso 0.5 1 calc R U P B 1
H12F H 0.770465 0.582974 -0.007395 0.080 Uiso 0.5 1 calc R U P B 1
C47A C 0.5286(7) 0.5943(2) 0.1055(5) 0.0275(5) Uani 0.5 1 d . . P A 2
H47A H 0.451380 0.613873 0.092846 0.033 Uiso 0.5 1 calc R U P A 2
C44 C 0.5347(7) 0.5977(2) 0.1441(5) 0.0275(5) Uani 0.5 1 d . . P B 1
H44 H 0.475336 0.620925 0.168258 0.033 Uiso 0.5 1 calc R U P B 1
C45 C 0.7218(17) 0.6439(5) 0.0253(15) 0.029(2) Uani 0.5 1 d . . P B 1
C46 C 0.7665(11) 0.6852(4) -0.0162(10) 0.050(3) Uani 0.5 1 d . . P B 1
H46A H 0.863526 0.689046 -0.001725 0.075 Uiso 0.5 1 calc R U P B 1
H46B H 0.714893 0.707377 0.018017 0.075 Uiso 0.5 1 calc R U P B 1
H46C H 0.750129 0.686291 -0.091862 0.075 Uiso 0.5 1 calc R U P B 1
C5A C 0.4845(11) 0.5562(3) 0.1705(5) 0.0296(5) Uani 0.5 1 d . . P A 2

loop_
_atom_site_aniso_label
_atom_site_aniso_U_11
_atom_site_aniso_U_22
_atom_site_aniso_U_33
_atom_site_aniso_U_23
_atom_site_aniso_U_13
_atom_site_aniso_U_12
Zn2 0.01883(17) 0.02868(19) 0.02537(18) 0.00585(13) -0.00132(12) -0.00003(13)
O1 0.0294(11) 0.0370(12) 0.0242(10) 0.0054(9) 0.0078(8) -0.0020(9)
O2 0.0481(15) 0.0455(15) 0.0383(13) -0.0088(11) 0.0008(11) 0.0153(12)
O3 0.044(4) 0.019(2) 0.015(2) -0.0008(18) -0.008(2) 0.001(2)
O4 0.0312(11) 0.0328(11) 0.0263(10) 0.0032(9) 0.0079(8) -0.0029(9)
O6 0.062(4) 0.058(4) 0.047(2) 0.029(3) -0.029(2) -0.036(3)
N1 0.0228(11) 0.0264(12) 0.0230(11) -0.0006(9) -0.0002(9) -0.0011(9)
N2 0.0247(12) 0.0273(13) 0.0294(12) 0.0056(10) -0.0043(10) -0.0007(10)
N3 0.0165(10) 0.0265(12) 0.0198(11) 0.0016(9) 0.0003(8) 0.0018(9)
N4 0.0150(10) 0.0298(13) 0.0253(11) 0.0062(9) -0.0006(9) 0.0007(9)
C49 0.037(3) 0.050(4) 0.049(4) 0.021(3) -0.014(2) -0.014(2)
C50 0.0295(15) 0.0470(19) 0.0223(14) 0.0054(13) 0.0048(12) -0.0013(13)
C51 0.027(6) 0.025(7) 0.034(4) 0.000(5) -0.001(4) 0.003(4)
C4 0.0219(13) 0.0289(12) 0.0297(12) -0.0028(10) -0.0050(10) 0.0019(10)
C5 0.0341(12) 0.0278(11) 0.0267(14) 0.0012(11) -0.0023(12) -0.0005(9)
C6 0.053(5) 0.024(4) 0.047(4) -0.013(3) 0.003(4) 0.000(4)
C7 0.051(5) 0.033(4) 0.034(4) -0.007(3) 0.008(4) 0.000(4)
C8 0.0341(12) 0.0278(11) 0.0267(14) 0.0012(11) -0.0023(12) -0.0005(9)
C9 0.029(3) 0.030(3) 0.036(3) 0.001(3) 0.002(3) 0.001(3)
C10 0.022(3) 0.042(4) 0.036(3) 0.007(3) 0.001(3) 0.001(3)
C11 0.032(4) 0.035(5) 0.027(4) 0.007(3) 0.002(3) 0.002(3)
C12 0.050(5) 0.044(3) 0.066(5) -0.002(4) 0.011(3) -0.005(3)
C13 0.0328(12) 0.0273(12) 0.0223(13) -0.0034(11) 0.0016(11) -0.0033(9)
C14 0.0302(15) 0.0257(14) 0.0216(13) -0.0043(11) 0.0025(11) -0.0030(11)
C15 0.0339(16) 0.0272(15) 0.0292(15) -0.0042(12) 0.0059(12) -0.0059(12)
C16 0.0255(14) 0.0304(16) 0.0330(15) -0.0059(12) 0.0020(12) -0.0056(12)
C17 0.0229(13) 0.0270(14) 0.0252(13) -0.0064(11) 0.0010(11) -0.0018(11)
C18 0.0328(15) 0.0257(15) 0.0264(14) 0.0036(11) -0.0033(12) -0.0002(12)
C19 0.0274(15) 0.0335(16) 0.0327(15) 0.0066(13) -0.0074(12) 0.0024(12)
C20 0.0375(18) 0.0363(18) 0.050(2) 0.0134(15) -0.0173(15) -0.0004(14)
C21 0.0447(19) 0.0323(17) 0.0417(18) 0.0124(14) -0.0135(15) -0.0021(14)
C22 0.0177(13) 0.0306(15) 0.0270(14) -0.0071(11) -0.0030(11) 0.0003(11)
C23 0.0219(13) 0.0289(12) 0.0297(12) -0.0028(10) -0.0050(10) 0.0019(10)
C24 0.0202(13) 0.0301(15) 0.0270(14) -0.0028(11) -0.0059(11) 0.0046(11)
C25 0.0229(13) 0.0286(15) 0.0243(13) 0.0021(11) -0.0018(11) 0.0051(11)
C26 0.0196(12) 0.0291(14) 0.0168(12) 0.0010(10) 0.0021(10) 0.0029(11)
C27 0.0183(13) 0.0329(15) 0.0233(13) 0.0059(11) 0.0020(10) -0.0015(11)
C28 0.0210(14) 0.0350(17) 0.0373(16) 0.0109(13) 0.0002(12) -0.0045(12)
C29 0.0192(14) 0.0422(18) 0.0383(17) 0.0122(14) -0.0043(12) -0.0025(12)
C30 0.0176(13) 0.0328(16) 0.0303(14) 0.0044(12) -0.0013(11) 0.0012(11)
C31 0.0216(14) 0.0361(17) 0.0375(16) 0.0060(13) -0.0073(12) 0.0025(12)
C32 0.0186(12) 0.0303(15) 0.0185(12) 0.0041(11) 0.0030(10) 0.0027(11)
C33 0.0160(12) 0.0306(15) 0.0243(13) 0.0085(11) -0.0008(10) 0.0009(11)
C34 0.0209(13) 0.0351(16) 0.0269(14) 0.0079(12) 0.0017(11) 0.0007(12)
C35 0.0275(15) 0.0320(16) 0.0341(16) 0.0060(12) 0.0001(12) 0.0036(12)
C36 0.0257(14) 0.0318(16) 0.0361(16) 0.0155(13) -0.0021(12) -0.0022(12)
C37 0.0237(14) 0.0362(16) 0.0260(14) 0.0127(12) 0.0003(11) -0.0003(12)
C38 0.0186(13) 0.0348(16) 0.0234(13) 0.0069(11) -0.0013(10) -0.0003(11)
C39 0.0336(18) 0.075(3) 0.0320(17) 0.0042(17) -0.0008(14) -0.0106(17)
C40 0.0284(15) 0.0419(18) 0.0303(16) -0.0001(13) -0.0058(13) -0.0014(13)
C41 0.0282(16) 0.064(2) 0.0297(16) -0.0048(15) -0.0015(13) 0.0038(15)
C42 0.0284(16) 0.0420(18) 0.0243(14) 0.0081(13) 0.0054(12) 0.0056(13)
C43 0.0270(16) 0.054(2) 0.0299(16) 0.0078(14) -0.0012(13) 0.0039(14)
C9A 0.061(5) 0.033(4) 0.032(3) -0.002(3) 0.001(3) -0.014(3)
C10A 0.072(6) 0.035(4) 0.030(3) 0.004(3) -0.001(3) -0.011(4)
C7A 0.035(4) 0.033(4) 0.039(4) -0.006(3) 0.006(3) -0.007(3)
C6A 0.032(4) 0.029(4) 0.057(5) -0.006(3) 0.003(4) -0.005(3)
O3A 0.062(4) 0.058(4) 0.047(2) 0.029(3) -0.029(2) -0.036(3)
O6A 0.062(4) 0.058(4) 0.047(2) 0.029(3) -0.029(2) -0.036(3)
C1A 0.037(3) 0.050(4) 0.049(4) 0.021(3) -0.014(2) -0.014(2)
C4A 0.0219(13) 0.0289(12) 0.0297(12) -0.0028(10) -0.0050(10) 0.0019(10)
C12A 0.050(5) 0.044(3) 0.066(5) -0.002(4) 0.011(3) -0.005(3)
C47A 0.0328(12) 0.0273(12) 0.0223(13) -0.0034(11) 0.0016(11) -0.0033(9)
C44 0.0328(12) 0.0273(12) 0.0223(13) -0.0034(11) 0.0016(11) -0.0033(9)
C45 0.027(6) 0.025(7) 0.034(4) 0.000(5) -0.001(4) 0.003(4)
C46 0.039(6) 0.048(7) 0.063(8) 0.016(5) -0.013(5) -0.020(5)
C5A 0.0341(12) 0.0278(11) 0.0267(14) 0.0012(11) -0.0023(12) -0.0005(9)

loop_
_atom_type_symbol
_atom_type_description
_atom_type_scat_dispersion_real
_atom_type_scat_dispersion_imag
_atom_type_scat_source
C C 0.0033 0.0016 'International Tables Vol C Tables 4.2.6.8 and 6.1.1.4'
H H 0.0000 0.0000 'International Tables Vol C Tables 4.2.6.8 and 6.1.1.4'
N N 0.0061 0.0033 'International Tables Vol C Tables 4.2.6.8 and 6.1.1.4'
O O 0.0106 0.0060 'International Tables Vol C Tables 4.2.6.8 and 6.1.1.4'
Zn Zn 0.2839 1.4301 'International Tables Vol C Tables 4.2.6.8 and 6.1.1.4'

loop_
_exptl_crystal_face_index_h
_exptl_crystal_face_index_k
_exptl_crystal_face_index_l
_exptl_crystal_face_perp_dist
3.00 0.00 2.00 0.0840
3.00 -1.00 3.00 0.0650
1.00 1.00 0.00 0.2730
1.00 0.00 1.00 0.0770
1.00 3.00 0.00 0.2380
0.00 1.00 0.00 0.2070
0.00 -1.00 0.00 0.1910
0.00 1.00 1.00 0.1840
0.00 3.00 1.00 0.2020
0.00 -3.00 -1.00 0.0670
-1.00 -1.00 0.00 0.2720
-1.00 0.00 -1.00 0.0320
-2.00 0.00 -3.00 0.0370
-2.00 3.00 2.00 0.2300
-3.00 -3.00 2.00 0.2920

loop_
_geom_angle_atom_site_label_1
_geom_angle_atom_site_label_2
_geom_angle_atom_site_label_3
_geom_angle
_geom_angle_site_symmetry_1
_geom_angle_site_symmetry_3
_geom_angle_publ_flag
N1 Zn2 O2 98.01(10) . . ?
N1 Zn2 N4 166.77(9) . . ?
N2 Zn2 O2 93.30(10) . . ?
N2 Zn2 N1 88.31(10) . . ?
N2 Zn2 N4 90.15(9) . . ?
N3 Zn2 O2 98.81(9) . . ?
N3 Zn2 N1 89.97(9) . . ?
N3 Zn2 N2 167.89(10) . . ?
N3 Zn2 N4 88.78(9) . . ?
N4 Zn2 O2 95.20(10) . . ?
C38 O1 C50 117.2(2) . . ?
Zn2 O2 H2A 123.6 . . ?
Zn2 O2 H2B 122.5 . . ?
H2A O2 H2B 104.5 . . ?
C4A O3 C47A 107.5(5) . . ?
C34 O4 C39 114.8(2) . . ?
C47A O6 C49 108.1(7) . . ?
C14 N1 Zn2 127.45(19) . . ?
C17 N1 Zn2 125.77(19) . . ?
C17 N1 C14 106.7(2) . . ?
C18 N2 Zn2 127.79(19) . . ?
C18 N2 C19 106.7(2) . . ?
C19 N2 Zn2 125.3(2) . . ?
C23 N3 Zn2 125.88(19) . . ?
C23 N3 C26 106.6(2) . . ?
C26 N3 Zn2 127.53(18) . . ?
C27 N4 Zn2 127.12(18) . . ?
C27 N4 C30 107.0(2) . . ?
C30 N4 Zn2 125.79(19) . . ?
O6 C49 H49A 109.9 . . ?
O6 C49 H49B 109.9 . . ?
O6 C49 C51 108.7(9) . . ?
H49A C49 H49B 108.3 . . ?
C51 C49 H49A 109.9 . . ?
C51 C49 H49B 109.9 . . ?
O1 C50 H50A 109.2 . . ?
O1 C50 H50B 109.2 . . ?
O1 C50 C42 112.2(2) . . ?
H50A C50 H50B 107.9 . . ?
C42 C50 H50A 109.2 . . ?
C42 C50 H50B 109.2 . . ?
C49 C51 C11 109.3(13) . . ?
C49 C51 C4A 102.1(10) . . ?
C11 C51 C4A 106.6(9) . . ?
C12 C51 C49 113.7(10) . . ?
C12 C51 C11 111.9(12) . . ?
C12 C51 C4A 112.5(14) . . ?
H4A C4 H4B 107.9 . . ?
O3A C4 H4A 109.1 . . ?
O3A C4 H4B 109.1 . . ?
C45 C4 H4A 109.1 . . ?
C45 C4 H4B 109.1 . . ?
C45 C4 O3A 112.4(9) . . ?
C6 C5 C10 124.8(9) . . ?
C6 C5 C44 120.8(8) . . ?
C10 C5 C44 114.4(7) . . ?
C5 C6 H6 120.2 . . ?
C5 C6 C7 119.6(8) . . ?
C7 C6 H6 120.2 . . ?
C6 C7 H7 118.9 . . ?
C8 C7 C6 122.1(7) . . ?
C8 C7 H7 118.9 . . ?
C7 C8 C9 116.5(5) . . ?
C7 C8 C13 121.7(4) . . ?
C9 C8 C13 121.5(3) . . ?
C9A C8 C13 120.5(4) . . ?
C7A C8 C13 120.9(4) . . ?
C7A C8 C9A 118.4(5) . . ?
C8 C9 H9 119.8 . . ?
C10 C9 C8 120.4(5) . . ?
C10 C9 H9 119.8 . . ?
C5 C10 C9 116.4(6) . . ?
C5 C10 H10 121.8 . . ?
C9 C10 H10 121.8 . . ?
C51 C11 H11A 109.5 . . ?
C51 C11 H11B 109.5 . . ?
C51 C11 H11C 109.5 . . ?
H11A C11 H11B 109.5 . . ?
H11A C11 H11C 109.5 . . ?
H11B C11 H11C 109.5 . . ?
C51 C12 H12A 109.5 . . ?
C51 C12 H12B 109.5 . . ?
C51 C12 H12C 109.5 . . ?
H12A C12 H12B 109.5 . . ?
H12A C12 H12C 109.5 . . ?
H12B C12 H12C 109.5 . . ?
C14 C13 C8 117.2(3) . . ?
C14 C13 C18 125.1(3) . . ?
C18 C13 C8 117.7(3) . . ?
N1 C14 C13 125.5(3) . . ?
N1 C14 C15 109.3(3) . . ?
C13 C14 C15 125.3(3) . . ?
C14 C15 H15 126.4 . . ?
C16 C15 C14 107.2(3) . . ?
C16 C15 H15 126.4 . . ?
C15 C16 H16 126.4 . . ?
C15 C16 C17 107.1(3) . . ?
C17 C16 H16 126.4 . . ?
N1 C17 C16 109.7(3) . . ?
N1 C17 C22 125.1(3) . . ?
C22 C17 C16 125.1(3) . . ?
N2 C18 C13 125.2(3) . . ?
N2 C18 C21 109.3(3) . . ?
C13 C18 C21 125.5(3) . . ?
N2 C19 C20 109.7(3) . . ?
N2 C19 C31 125.7(3) . . ?
C31 C19 C20 124.5(3) . . ?
C19 C20 H20 126.5 . . ?
C21 C20 C19 106.9(3) . . ?
C21 C20 H20 126.5 . . ?
C18 C21 H21 126.3 . . ?
C20 C21 C18 107.3(3) . . ?
C20 C21 H21 126.3 . . ?
C17 C22 H22 116.5 . . ?
C23 C22 C17 127.1(3) . . ?
C23 C22 H22 116.5 . . ?
N3 C23 C22 125.2(3) . . ?
N3 C23 C24 109.6(2) . . ?
C22 C23 C24 125.0(3) . . ?
C23 C24 H24 126.5 . . ?
C25 C24 C23 107.0(2) . . ?
C25 C24 H24 126.5 . . ?
C24 C25 H25 126.5 . . ?
C24 C25 C26 107.0(3) . . ?
C26 C25 H25 126.5 . . ?
N3 C26 C25 109.7(2) . . ?
N3 C26 C32 125.6(2) . . ?
C32 C26 C25 124.7(3) . . ?
N4 C27 C28 109.3(2) . . ?
N4 C27 C32 125.8(3) . . ?
C32 C27 C28 124.9(3) . . ?
C27 C28 H28 126.5 . . ?
C29 C28 C27 107.0(3) . . ?
C29 C28 H28 126.5 . . ?
C28 C29 H29 126.4 . . ?
C28 C29 C30 107.2(3) . . ?
C30 C29 H29 126.4 . . ?
N4 C30 C29 109.6(3) . . ?
N4 C30 C31 125.3(3) . . ?
C31 C30 C29 125.0(3) . . ?
C19 C31 C30 126.9(3) . . ?
C19 C31 H31 116.5 . . ?
C30 C31 H31 116.5 . . ?
C26 C32 C27 125.1(3) . . ?
C26 C32 C33 118.1(2) . . ?
C27 C32 C33 116.8(2) . . ?
C34 C33 C32 121.9(2) . . ?
C34 C33 C38 117.8(3) . . ?
C38 C33 C32 120.3(3) . . ?
C33 C34 O4 117.7(3) . . ?
C33 C34 C35 122.0(3) . . ?
C35 C34 O4 120.3(3) . . ?
C34 C35 H35 120.7 . . ?
C36 C35 C34 118.7(3) . . ?
C36 C35 H35 120.7 . . ?
C35 C36 H36 119.4 . . ?
C35 C36 C37 121.3(3) . . ?
C37 C36 H36 119.4 . . ?
C36 C37 H37 120.4 . . ?
C36 C37 C38 119.2(3) . . ?
C38 C37 H37 120.4 . . ?
O1 C38 C33 114.1(3) . . ?
O1 C38 C37 124.9(3) . . ?
C37 C38 C33 121.0(3) . . ?
O4 C39 H39A 109.7 . . ?
O4 C39 H39B 109.7 . . ?
O4 C39 C40 109.8(3) . . ?
H39A C39 H39B 108.2 . . ?
C40 C39 H39A 109.7 . . ?
C40 C39 H39B 109.7 . . ?
C41 C40 C39 178.0(4) . . ?
C40 C41 H41 180.0 . . ?
C43 C42 C50 178.3(3) . . ?
C42 C43 H43 180.0 . . ?
C8 C9A H9A 119.9 . . ?
C10A C9A C8 120.3(6) . . ?
C10A C9A H9A 119.9 . . ?
C9A C10A H10A 117.8 . . ?
C5A C10A C9A 124.5(7) . . ?
C5A C10A H10A 117.8 . . ?
C8 C7A H7A 119.6 . . ?
C8 C7A C6A 120.8(7) . . ?
C6A C7A H7A 119.6 . . ?
C7A C6A H6A 119.0 . . ?
C7A C6A C5A 122.0(8) . . ?
C5A C6A H6A 119.0 . . ?
C44 O3A C4 109.5(6) . . ?
C44 O6A C1A 108.7(7) . . ?
O6A C1A H1AA 109.9 . . ?
O6A C1A H1AB 109.9 . . ?
O6A C1A C45 108.7(9) . . ?
H1AA C1A H1AB 108.3 . . ?
C45 C1A H1AA 109.9 . . ?
C45 C1A H1AB 109.9 . . ?
O3 C4A C51 106.9(8) . . ?
O3 C4A H4AA 110.3 . . ?
O3 C4A H4AB 110.3 . . ?
C51 C4A H4AA 110.3 . . ?
C51 C4A H4AB 110.3 . . ?
H4AA C4A H4AB 108.6 . . ?
H12D C12A H12E 109.5 . . ?
H12D C12A H12F 109.5 . . ?
H12E C12A H12F 109.5 . . ?
C45 C12A H12D 109.5 . . ?
C45 C12A H12E 109.5 . . ?
C45 C12A H12F 109.5 . . ?
O3 C47A H47A 111.8 . . ?
O3 C47A C5A 102.2(6) . . ?
O6 C47A O3 112.2(6) . . ?
O6 C47A H47A 111.8 . . ?
O6 C47A C5A 106.6(6) . . ?
C5A C47A H47A 111.8 . . ?
C5 C44 H44 109.6 . . ?
O3A C44 C5 104.9(7) . . ?
O3A C44 H44 109.6 . . ?
O6A C44 C5 112.8(6) . . ?
O6A C44 O3A 110.2(7) . . ?
O6A C44 H44 109.6 . . ?
C4 C45 C1A 106.1(12) . . ?
C4 C45 C12A 111.3(12) . . ?
C4 C45 C46 110.6(12) . . ?
C12A C45 C1A 109.8(12) . . ?
C46 C45 C1A 109.9(11) . . ?
C46 C45 C12A 109.0(13) . . ?
C45 C46 H46A 109.5 . . ?
C45 C46 H46B 109.5 . . ?
C45 C46 H46C 109.5 . . ?
H46A C46 H46B 109.5 . . ?
H46A C46 H46C 109.5 . . ?
H46B C46 H46C 109.5 . . ?
C10A C5A C6A 113.4(8) . . ?
C10A C5A C47A 121.3(6) . . ?
C6A C5A C47A 125.3(7) . . ?

loop_
_geom_bond_atom_site_label_1
_geom_bond_atom_site_label_2
_geom_bond_distance
_geom_bond_site_symmetry_2
_geom_bond_publ_flag
Zn2 O2 2.195(2) . ?
Zn2 N1 2.064(2) . ?
Zn2 N2 2.060(2) . ?
Zn2 N3 2.053(2) . ?
Zn2 N4 2.067(2) . ?
O1 C50 1.438(3) . ?
O1 C38 1.368(4) . ?
O2 H2A 0.8700 . ?
O2 H2B 0.8701 . ?
O3 C4A 1.442(10) . ?
O3 C47A 1.470(9) . ?
O4 C34 1.392(3) . ?
O4 C39 1.408(4) . ?
O6 C49 1.468(9) . ?
O6 C47A 1.323(11) . ?
N1 C14 1.375(4) . ?
N1 C17 1.371(4) . ?
N2 C18 1.371(4) . ?
N2 C19 1.372(4) . ?
N3 C23 1.372(4) . ?
N3 C26 1.372(4) . ?
N4 C27 1.367(4) . ?
N4 C30 1.369(3) . ?
C49 H49A 0.9900 . ?
C49 H49B 0.9900 . ?
C49 C51 1.52(2) . ?
C50 H50A 0.9900 . ?
C50 H50B 0.9900 . ?
C50 C42 1.460(4) . ?
C51 C11 1.54(2) . ?
C51 C12 1.497(14) . ?
C51 C4A 1.588(16) . ?
C4 H4A 0.9900 . ?
C4 H4B 0.9900 . ?
C4 O3A 1.489(11) . ?
C4 C45 1.43(2) . ?
C5 C6 1.262(13) . ?
C5 C10 1.392(12) . ?
C5 C44 1.528(12) . ?
C6 H6 0.9500 . ?
C6 C7 1.397(9) . ?
C7 H7 0.9500 . ?
C7 C8 1.367(7) . ?
C8 C9 1.427(7) . ?
C8 C13 1.497(4) . ?
C8 C9A 1.388(7) . ?
C8 C7A 1.368(7) . ?
C9 H9 0.9500 . ?
C9 C10 1.411(8) . ?
C10 H10 0.9500 . ?
C11 H11A 0.9800 . ?
C11 H11B 0.9800 . ?
C11 H11C 0.9800 . ?
C12 H12A 0.9800 . ?
C12 H12B 0.9800 . ?
C12 H12C 0.9800 . ?
C13 C14 1.406(4) . ?
C13 C18 1.407(4) . ?
C14 C15 1.446(4) . ?
C15 H15 0.9500 . ?
C15 C16 1.352(5) . ?
C16 H16 0.9500 . ?
C16 C17 1.440(4) . ?
C17 C22 1.394(4) . ?
C18 C21 1.446(4) . ?
C19 C20 1.443(4) . ?
C19 C31 1.393(4) . ?
C20 H20 0.9500 . ?
C20 C21 1.349(5) . ?
C21 H21 0.9500 . ?
C22 H22 0.9500 . ?
C22 C23 1.392(4) . ?
C23 C24 1.446(4) . ?
C24 H24 0.9500 . ?
C24 C25 1.353(4) . ?
C25 H25 0.9500 . ?
C25 C26 1.444(4) . ?
C26 C32 1.401(4) . ?
C27 C28 1.449(4) . ?
C27 C32 1.404(4) . ?
C28 H28 0.9500 . ?
C28 C29 1.351(4) . ?
C29 H29 0.9500 . ?
C29 C30 1.440(4) . ?
C30 C31 1.394(4) . ?
C31 H31 0.9500 . ?
C32 C33 1.493(4) . ?
C33 C34 1.387(4) . ?
C33 C38 1.408(4) . ?
C34 C35 1.391(4) . ?
C35 H35 0.9500 . ?
C35 C36 1.383(4) . ?
C36 H36 0.9500 . ?
C36 C37 1.387(5) . ?
C37 H37 0.9500 . ?
C37 C38 1.389(4) . ?
C39 H39A 0.9900 . ?
C39 H39B 0.9900 . ?
C39 C40 1.464(5) . ?
C40 C41 1.175(5) . ?
C41 H41 0.9500 . ?
C42 C43 1.175(5) . ?
C43 H43 0.9500 . ?
C9A H9A 0.9500 . ?
C9A C10A 1.384(9) . ?
C10A H10A 0.9500 . ?
C10A C5A 1.372(12) . ?
C7A H7A 0.9500 . ?
C7A C6A 1.387(9) . ?
C6A H6A 0.9500 . ?
C6A C5A 1.457(11) . ?
O3A C44 1.452(10) . ?
O6A C1A 1.449(9) . ?
O6A C44 1.391(10) . ?
C1A H1AA 0.9900 . ?
C1A H1AB 0.9900 . ?
C1A C45 1.54(2) . ?
C4A H4AA 0.9900 . ?
C4A H4AB 0.9900 . ?
C12A H12D 0.9800 . ?
C12A H12E 0.9800 . ?
C12A H12F 0.9800 . ?
C12A C45 1.517(11) . ?
C47A H47A 1.0000 . ?
C47A C5A 1.544(12) . ?
C44 H44 1.0000 . ?
C45 C46 1.50(2) . ?
C46 H46A 0.9800 . ?
C46 H46B 0.9800 . ?
C46 H46C 0.9800 . ?

loop_
_geom_torsion_atom_site_label_1
_geom_torsion_atom_site_label_2
_geom_torsion_atom_site_label_3
_geom_torsion_atom_site_label_4
_geom_torsion
_geom_torsion_site_symmetry_1
_geom_torsion_site_symmetry_2
_geom_torsion_site_symmetry_3
_geom_torsion_site_symmetry_4
_geom_torsion_publ_flag
Zn2 N1 C14 C13 -3.5(4) . . . . ?
Zn2 N1 C14 C15 176.79(18) . . . . ?
Zn2 N1 C17 C16 -177.14(18) . . . . ?
Zn2 N1 C17 C22 3.7(4) . . . . ?
Zn2 N2 C18 C13 7.3(4) . . . . ?
Zn2 N2 C18 C21 -174.6(2) . . . . ?
Zn2 N2 C19 C20 174.7(2) . . . . ?
Zn2 N2 C19 C31 -8.5(5) . . . . ?
Zn2 N3 C23 C22 -7.3(4) . . . . ?
Zn2 N3 C23 C24 177.91(18) . . . . ?
Zn2 N3 C26 C25 -178.02(18) . . . . ?
Zn2 N3 C26 C32 4.5(4) . . . . ?
Zn2 N4 C27 C28 -177.9(2) . . . . ?
Zn2 N4 C27 C32 1.1(4) . . . . ?
Zn2 N4 C30 C29 178.1(2) . . . . ?
Zn2 N4 C30 C31 2.4(4) . . . . ?
O3 C47A C5A C10A -147.1(9) . . . . ?
O3 C47A C5A C6A 33.3(11) . . . . ?
O4 C34 C35 C36 179.7(3) . . . . ?
O6 C49 C51 C11 -175.5(7) . . . . ?
O6 C49 C51 C12 58.6(15) . . . . ?
O6 C49 C51 C4A -62.9(10) . . . . ?
O6 C47A C5A C10A -29.2(12) . . . . ?
O6 C47A C5A C6A 151.1(9) . . . . ?
N1 C14 C15 C16 0.3(3) . . . . ?
N1 C17 C22 C23 3.7(5) . . . . ?
N2 C18 C21 C20 0.0(4) . . . . ?
N2 C19 C20 C21 0.3(4) . . . . ?
N2 C19 C31 C30 -0.3(6) . . . . ?
N3 C23 C24 C25 1.6(3) . . . . ?
N3 C26 C32 C27 -3.1(4) . . . . ?
N3 C26 C32 C33 174.8(2) . . . . ?
N4 C27 C28 C29 1.0(4) . . . . ?
N4 C27 C32 C26 0.2(5) . . . . ?
N4 C27 C32 C33 -177.8(3) . . . . ?
N4 C30 C31 C19 3.6(5) . . . . ?
C49 O6 C47A O3 -65.4(8) . . . . ?
C49 O6 C47A C5A -176.4(6) . . . . ?
C49 C51 C4A O3 62.9(10) . . . . ?
C50 O1 C38 C33 166.7(2) . . . . ?
C50 O1 C38 C37 -13.7(4) . . . . ?
C4 O3A C44 C5 -179.5(7) . . . . ?
C4 O3A C44 O6A 58.8(9) . . . . ?
C5 C6 C7 C8 -5.1(15) . . . . ?
C6 C5 C10 C9 -1.7(13) . . . . ?
C6 C5 C44 O3A 105.3(10) . . . . ?
C6 C5 C44 O6A -134.7(9) . . . . ?
C6 C7 C8 C9 3.3(11) . . . . ?
C6 C7 C8 C13 176.2(7) . . . . ?
C7 C8 C9 C10 -0.9(9) . . . . ?
C7 C8 C13 C14 -105.0(6) . . . . ?
C7 C8 C13 C18 74.5(6) . . . . ?
C8 C9 C10 C5 -0.1(9) . . . . ?
C8 C13 C14 N1 177.5(3) . . . . ?
C8 C13 C14 C15 -2.8(4) . . . . ?
C8 C13 C18 N2 -179.5(3) . . . . ?
C8 C13 C18 C21 2.8(5) . . . . ?
C8 C9A C10A C5A -2.2(14) . . . . ?
C8 C7A C6A C5A 1.1(13) . . . . ?
C9 C8 C13 C14 67.5(5) . . . . ?
C9 C8 C13 C18 -113.1(4) . . . . ?
C10 C5 C6 C7 4.2(15) . . . . ?
C10 C5 C44 O3A -74.9(8) . . . . ?
C10 C5 C44 O6A 45.0(10) . . . . ?
C11 C51 C4A O3 177.5(9) . . . . ?
C12 C51 C4A O3 -59.5(14) . . . . ?
C13 C8 C9 C10 -173.7(5) . . . . ?
C13 C8 C9A C10A -176.5(6) . . . . ?
C13 C8 C7A C6A 177.2(6) . . . . ?
C13 C14 C15 C16 -179.4(3) . . . . ?
C13 C18 C21 C20 178.0(3) . . . . ?
C14 N1 C17 C16 -0.2(3) . . . . ?
C14 N1 C17 C22 -179.4(3) . . . . ?
C14 C13 C18 N2 -0.1(5) . . . . ?
C14 C13 C18 C21 -177.8(3) . . . . ?
C14 C15 C16 C17 -0.5(3) . . . . ?
C15 C16 C17 N1 0.5(3) . . . . ?
C15 C16 C17 C22 179.6(3) . . . . ?
C16 C17 C22 C23 -175.3(3) . . . . ?
C17 N1 C14 C13 179.7(3) . . . . ?
C17 N1 C14 C15 0.0(3) . . . . ?
C17 C22 C23 N3 -1.8(5) . . . . ?
C17 C22 C23 C24 172.2(3) . . . . ?
C18 N2 C19 C20 -0.3(4) . . . . ?
C18 N2 C19 C31 176.5(3) . . . . ?
C18 C13 C14 N1 -1.9(5) . . . . ?
C18 C13 C14 C15 177.7(3) . . . . ?
C19 N2 C18 C13 -177.8(3) . . . . ?
C19 N2 C18 C21 0.2(4) . . . . ?
C19 C20 C21 C18 -0.1(4) . . . . ?
C20 C19 C31 C30 176.1(3) . . . . ?
C22 C23 C24 C25 -173.3(3) . . . . ?
C23 N3 C26 C25 2.2(3) . . . . ?
C23 N3 C26 C32 -175.2(3) . . . . ?
C23 C24 C25 C26 -0.2(3) . . . . ?
C24 C25 C26 N3 -1.3(3) . . . . ?
C24 C25 C26 C32 176.2(3) . . . . ?
C25 C26 C32 C27 179.8(3) . . . . ?
C25 C26 C32 C33 -2.2(4) . . . . ?
C26 N3 C23 C22 172.5(3) . . . . ?
C26 N3 C23 C24 -2.3(3) . . . . ?
C26 C32 C33 C34 -82.7(3) . . . . ?
C26 C32 C33 C38 99.2(3) . . . . ?
C27 N4 C30 C29 1.9(3) . . . . ?
C27 N4 C30 C31 -173.8(3) . . . . ?
C27 C28 C29 C30 0.2(4) . . . . ?
C27 C32 C33 C34 95.4(3) . . . . ?
C27 C32 C33 C38 -82.6(3) . . . . ?
C28 C27 C32 C26 179.0(3) . . . . ?
C28 C27 C32 C33 1.0(4) . . . . ?
C28 C29 C30 N4 -1.3(4) . . . . ?
C28 C29 C30 C31 174.4(3) . . . . ?
C29 C30 C31 C19 -171.4(3) . . . . ?
C30 N4 C27 C28 -1.8(3) . . . . ?
C30 N4 C27 C32 177.2(3) . . . . ?
C31 C19 C20 C21 -176.6(3) . . . . ?
C32 C27 C28 C29 -178.0(3) . . . . ?
C32 C33 C34 O4 3.6(4) . . . . ?
C32 C33 C34 C35 -177.6(3) . . . . ?
C32 C33 C38 O1 -4.1(4) . . . . ?
C32 C33 C38 C37 176.3(3) . . . . ?
C33 C34 C35 C36 0.9(4) . . . . ?
C34 O4 C39 C40 -165.2(3) . . . . ?
C34 C33 C38 O1 177.8(2) . . . . ?
C34 C33 C38 C37 -1.9(4) . . . . ?
C34 C35 C36 C37 -1.0(5) . . . . ?
C35 C36 C37 C38 -0.4(4) . . . . ?
C36 C37 C38 O1 -177.7(3) . . . . ?
C36 C37 C38 C33 1.8(4) . . . . ?
C38 O1 C50 C42 -63.6(3) . . . . ?
C38 C33 C34 O4 -178.3(2) . . . . ?
C38 C33 C34 C35 0.5(4) . . . . ?
C39 O4 C34 C33 -118.8(3) . . . . ?
C39 O4 C34 C35 62.4(4) . . . . ?
C9A C8 C13 C14 118.1(5) . . . . ?
C9A C8 C13 C18 -62.4(6) . . . . ?
C9A C8 C7A C6A -7.3(11) . . . . ?
C9A C10A C5A C6A -3.8(14) . . . . ?
C9A C10A C5A C47A 176.5(8) . . . . ?
C7A C8 C13 C14 -66.4(6) . . . . ?
C7A C8 C13 C18 113.1(5) . . . . ?
C7A C8 C9A C10A 7.9(11) . . . . ?
C7A C6A C5A C10A 4.4(14) . . . . ?
C7A C6A C5A C47A -175.9(9) . . . . ?
O3A C4 C45 C1A 56.3(10) . . . . ?
O3A C4 C45 C12A -63.2(15) . . . . ?
O3A C4 C45 C46 175.4(9) . . . . ?
O6A C1A C45 C4 -60.3(11) . . . . ?
O6A C1A C45 C12A 60.1(15) . . . . ?
O6A C1A C45 C46 -180.0(10) . . . . ?
C1A O6A C44 C5 178.4(7) . . . . ?
C1A O6A C44 O3A -64.7(8) . . . . ?
C4A O3 C47A O6 66.0(7) . . . . ?
C4A O3 C47A C5A 179.8(6) . . . . ?
C47A O3 C4A C51 -62.7(9) . . . . ?
C47A O6 C49 C51 66.5(9) . . . . ?
C44 C5 C6 C7 -176.1(8) . . . . ?
C44 C5 C10 C9 178.6(6) . . . . ?
C44 O6A C1A C45 65.3(10) . . . . ?
C45 C4 O3A C44 -56.6(10) . . . . ?

loop_
_smtbx_masks_void_nr
_smtbx_masks_void_average_x
_smtbx_masks_void_average_y
_smtbx_masks_void_average_z
_smtbx_masks_void_volume
_smtbx_masks_void_count_electrons
_smtbx_masks_void_content
1 0.000 0.500 -0.398 307.1 94.9 '2 C4H8O'
2 0.500 0.000 -0.656 307.1 94.9 '2 C4H8O'
